data_1504309
loop_
_publ_author_name
'Shen, Ruwei'
'Huang, Xian'

_publ_section_title
;
 Unexpected multiple electrophilic addition reaction of
 (Z)-alk-2-en-4-ynoates with N,N-dibromo-p-toluenesulfonamide (TsNBr(2)):
 a highly diastereoselective synthesis of densely functionalized
 aziridines.
;
_journal_issue 24
_journal_name_full 'Organic letters'
_journal_page_first 5698
_journal_page_last 5701
_journal_paper_doi 10.1021/ol902446h
_journal_volume 11
_journal_year 2009
_chemical_formula_sum 'C27 H27 Br3 N2 O6 S2'
_chemical_formula_weight 779.36
_chemical_name_systematic
; 
 ? 
;
_space_group_IT_number 14
_symmetry_cell_setting monoclinic
_symmetry_space_group_name_Hall '-P 2yn'
_symmetry_space_group_name_H-M 'P 1 21/n 1'
_atom_sites_solution_hydrogens geom
_atom_sites_solution_primary direct
_atom_sites_solution_secondary difmap
_audit_creation_method SHELXL-97
_cell_angle_alpha 90.00
_cell_angle_beta 94.622(4)
_cell_angle_gamma 90.00
_cell_formula_units_Z 4
_cell_length_a 7.7972(17)
_cell_length_b 17.906(4)
_cell_length_c 22.658(5)
_cell_measurement_reflns_used 1745
_cell_measurement_temperature 293(2)
_cell_measurement_theta_max 37.899
_cell_measurement_theta_min 4.894
_cell_volume 3153.1(12)
_computing_cell_refinement 'Bruker SMART'
_computing_data_collection 'Bruker SMART'
_computing_data_reduction 'Bruker SHELXTL'
_computing_molecular_graphics 'Bruker SHELXTL'
_computing_publication_material 'Bruker SHELXTL'
_computing_structure_refinement 'SHELXL-97 (Sheldrick, 1997)'
_computing_structure_solution 'SHELXS-97 (Sheldrick, 1990)'
_diffrn_ambient_temperature 293(2)
_diffrn_measured_fraction_theta_full 0.997
_diffrn_measured_fraction_theta_max 0.997
_diffrn_measurement_device_type 'CCD area detector'
_diffrn_measurement_method 'phi and omega scans'
_diffrn_radiation_monochromator graphite
_diffrn_radiation_source 'fine-focus sealed tube'
_diffrn_radiation_type MoK\a
_diffrn_radiation_wavelength 0.71073
_diffrn_reflns_av_R_equivalents 0.1039
_diffrn_reflns_av_sigmaI/netI 0.1828
_diffrn_reflns_limit_h_max 9
_diffrn_reflns_limit_h_min -9
_diffrn_reflns_limit_k_max 21
_diffrn_reflns_limit_k_min -16
_diffrn_reflns_limit_l_max 27
_diffrn_reflns_limit_l_min -27
_diffrn_reflns_number 16192
_diffrn_reflns_theta_full 25.50
_diffrn_reflns_theta_max 25.50
_diffrn_reflns_theta_min 2.13
_exptl_absorpt_coefficient_mu 4.012
_exptl_absorpt_correction_T_max 1.0000
_exptl_absorpt_correction_T_min 0.4675
_exptl_absorpt_correction_type empirical
_exptl_absorpt_process_details sadabs
_exptl_crystal_colour colorless
_exptl_crystal_density_diffrn 1.642
_exptl_crystal_density_method 'not measured'
_exptl_crystal_description prismatic
_exptl_crystal_F_000 1552
_exptl_crystal_size_max 0.307
_exptl_crystal_size_mid 0.176
_exptl_crystal_size_min 0.100
_refine_diff_density_max 0.732
_refine_diff_density_min -0.832
_refine_diff_density_rms 0.125
_refine_ls_extinction_method none
_refine_ls_goodness_of_fit_ref 0.890
_refine_ls_hydrogen_treatment mixed
_refine_ls_matrix_type full
_refine_ls_number_parameters 368
_refine_ls_number_reflns 5867
_refine_ls_number_restraints 1
_refine_ls_restrained_S_all 0.890
_refine_ls_R_factor_all 0.1455
_refine_ls_R_factor_gt 0.0701
_refine_ls_shift/su_max 0.002
_refine_ls_shift/su_mean 0.000
_refine_ls_structure_factor_coef Fsqd
_refine_ls_weighting_details 'calc w=1/[\s^2^(Fo^2^)+(0.0699P)^2^+0.0000P] where P=(Fo^2^+2Fc^2^)/3'
_refine_ls_weighting_scheme calc
_refine_ls_wR_factor_gt 0.1611
_refine_ls_wR_factor_ref 0.1756
_reflns_number_gt 2498
_reflns_number_total 5867
_reflns_threshold_expression >2sigma(I)
_cod_data_source_file ol902446h_si_004.cif
_cod_data_source_block cd29268
_cod_depositor_comments
;
The following automatic conversions were performed:

'_symmetry_cell_setting' value 'Monoclinic' changed to 'monoclinic'
according to /home/saulius/struct/CIF-dictionaries/cif_core.dic
dictionary named 'cif_core.dic' version 2.4.2 from 2011-04-26.

Automatic conversion script
Id: cif_fix_values 1715 2011-07-08 13:25:40Z adriana 
;
_cod_original_cell_volume 3153.2(12)
_cod_original_sg_symbol_H-M P2(1)/n
_cod_database_code 1504309

loop_
_symmetry_equiv_pos_as_xyz
'x, y, z'
'-x+1/2, y+1/2, -z+1/2'
'-x, -y, -z'
'x-1/2, -y-1/2, z-1/2'

loop_
_atom_site_label
_atom_site_type_symbol
_atom_site_fract_x
_atom_site_fract_y
_atom_site_fract_z
_atom_site_U_iso_or_equiv
_atom_site_adp_type
_atom_site_occupancy
_atom_site_symmetry_multiplicity
_atom_site_calc_flag
_atom_site_refinement_flags
Br1 Br 0.49486(14) -0.07430(6) 0.07399(4) 0.0572(4) Uani 1 1 d .
Br2 Br 0.16962(15) -0.16604(6) 0.11583(5) 0.0573(4) Uani 1 1 d .
Br3 Br -0.12066(14) 0.00203(7) 0.17450(5) 0.0680(4) Uani 1 1 d .
S1 S 0.1870(4) 0.08097(15) 0.04702(11) 0.0501(7) Uani 1 1 d .
S2 S 0.1104(4) -0.04004(16) 0.33618(11) 0.0499(7) Uani 1 1 d .
O1 O 0.4666(8) -0.0549(4) 0.2296(3) 0.0555(19) Uani 1 1 d .
O2 O 0.2336(8) 0.1018(3) 0.2208(3) 0.0451(17) Uani 1 1 d .
O3 O 0.1556(9) 0.0585(4) -0.0140(3) 0.0541(19) Uani 1 1 d .
O4 O 0.3541(9) 0.1084(4) 0.0670(3) 0.063(2) Uani 1 1 d .
O5 O 0.0519(10) -0.1015(4) 0.2984(3) 0.064(2) Uani 1 1 d .
O6 O 0.2437(9) -0.0541(4) 0.3829(3) 0.065(2) Uani 1 1 d .
N1 N 0.1449(11) 0.0086(5) 0.0852(4) 0.046(2) Uani 1 1 d D
N2 N 0.1777(10) 0.0325(4) 0.3004(3) 0.041(2) Uani 1 1 d .
C1 C 0.3353(12) -0.0862(5) 0.1351(4) 0.037(2) Uani 1 1 d .
C2 C 0.2383(12) -0.0123(5) 0.1422(4) 0.042(3) Uani 1 1 d .
H2 H 0.3255 0.0263 0.1513 0.051 Uiso 1 1 calc R
C3 C 0.1276(11) -0.0162(5) 0.1954(4) 0.041(2) Uani 1 1 d .
H3 H 0.1395 -0.0665 0.2123 0.050 Uiso 1 1 calc R
C4 C 0.1760(12) 0.0388(6) 0.2442(4) 0.039(2) Uani 1 1 d .
C5 C 0.3032(14) 0.1611(6) 0.2597(5) 0.059(3) Uani 1 1 d .
H5A H 0.4002 0.1427 0.2851 0.071 Uiso 1 1 calc R
H5B H 0.2160 0.1789 0.2845 0.071 Uiso 1 1 calc R
C6 C 0.3580(16) 0.2216(6) 0.2222(6) 0.081(4) Uani 1 1 d .
H6A H 0.4373 0.2024 0.1957 0.121 Uiso 1 1 calc R
H6B H 0.4132 0.2599 0.2465 0.121 Uiso 1 1 calc R
H6C H 0.2594 0.2421 0.1997 0.121 Uiso 1 1 calc R
C7 C 0.4494(12) -0.1044(6) 0.1927(4) 0.043(3) Uani 1 1 d .
C8 C 0.5301(12) -0.1783(6) 0.2029(5) 0.046(3) Uani 1 1 d .
C9 C 0.5709(15) -0.1982(7) 0.2624(5) 0.064(3) Uani 1 1 d .
H9 H 0.5478 -0.1654 0.2926 0.077 Uiso 1 1 calc R
C10 C 0.6468(17) -0.2681(7) 0.2759(6) 0.080(4) Uani 1 1 d .
H10 H 0.6695 -0.2817 0.3154 0.096 Uiso 1 1 calc R
C11 C 0.6864(16) -0.3145(7) 0.2346(6) 0.074(4) Uani 1 1 d .
H11 H 0.7385 -0.3598 0.2451 0.088 Uiso 1 1 calc R
C12 C 0.6508(17) -0.2964(7) 0.1739(5) 0.075(4) Uani 1 1 d .
H12 H 0.6784 -0.3287 0.1439 0.089 Uiso 1 1 calc R
C13 C 0.5723(15) -0.2275(7) 0.1613(5) 0.064(3) Uani 1 1 d .
H13 H 0.5475 -0.2147 0.1218 0.077 Uiso 1 1 calc R
C14 C 0.0345(14) 0.1509(6) 0.0595(4) 0.043(3) Uani 1 1 d .
C15 C 0.0883(16) 0.2215(7) 0.0711(4) 0.057(3) Uani 1 1 d .
H15 H 0.2052 0.2321 0.0770 0.068 Uiso 1 1 calc R
C16 C -0.0354(19) 0.2794(7) 0.0742(5) 0.070(4) Uani 1 1 d .
H16 H 0.0013 0.3278 0.0829 0.084 Uiso 1 1 calc R
C17 C -0.2111(17) 0.2647(7) 0.0642(5) 0.057(3) Uani 1 1 d .
C18 C -0.2577(15) 0.1917(7) 0.0532(4) 0.064(3) Uani 1 1 d .
H18 H -0.3744 0.1805 0.0480 0.076 Uiso 1 1 calc R
C19 C -0.1411(16) 0.1338(6) 0.0493(4) 0.055(3) Uani 1 1 d .
H19 H -0.1778 0.0854 0.0403 0.067 Uiso 1 1 calc R
C20 C -0.344(2) 0.3260(7) 0.0666(6) 0.113(5) Uani 1 1 d .
H20A H -0.2875 0.3732 0.0733 0.169 Uiso 1 1 calc R
H20B H -0.4160 0.3161 0.0982 0.169 Uiso 1 1 calc R
H20C H -0.4141 0.3277 0.0297 0.169 Uiso 1 1 calc R
C21 C -0.0665(12) -0.0014(5) 0.3683(4) 0.040(2) Uani 1 1 d .
C22 C -0.0457(14) 0.0338(7) 0.4236(5) 0.064(3) Uani 1 1 d .
H22 H 0.0634 0.0397 0.4428 0.076 Uiso 1 1 calc R
C23 C -0.1852(18) 0.0592(7) 0.4487(5) 0.076(4) Uani 1 1 d .
H23 H -0.1705 0.0789 0.4868 0.091 Uiso 1 1 calc R
C24 C -0.3532(15) 0.0575(6) 0.4199(5) 0.058(3) Uani 1 1 d .
C25 C -0.3725(14) 0.0201(6) 0.3649(5) 0.065(3) Uani 1 1 d .
H25 H -0.4817 0.0139 0.3458 0.078 Uiso 1 1 calc R
C26 C -0.2312(14) -0.0071(6) 0.3391(4) 0.054(3) Uani 1 1 d .
H26 H -0.2453 -0.0295 0.3020 0.065 Uiso 1 1 calc R
C27 C -0.5076(17) 0.0889(8) 0.4479(6) 0.107(5) Uani 1 1 d .
H27A H -0.5485 0.1325 0.4264 0.160 Uiso 1 1 calc R
H27B H -0.4750 0.1022 0.4883 0.160 Uiso 1 1 calc R
H27C H -0.5971 0.0520 0.4467 0.160 Uiso 1 1 calc R
H1 H 0.087(10) -0.032(3) 0.080(4) 0.04(3) Uiso 1 1 d D

loop_
_atom_site_aniso_label
_atom_site_aniso_U_11
_atom_site_aniso_U_22
_atom_site_aniso_U_33
_atom_site_aniso_U_23
_atom_site_aniso_U_13
_atom_site_aniso_U_12
Br1 0.0531(7) 0.0756(9) 0.0445(6) -0.0002(5) 0.0134(5) 0.0044(6)
Br2 0.0599(8) 0.0600(8) 0.0505(7) -0.0065(6) -0.0053(6) -0.0070(6)
Br3 0.0368(6) 0.1167(11) 0.0504(7) -0.0078(7) 0.0027(5) -0.0037(7)
S1 0.0453(18) 0.0581(19) 0.0473(17) 0.0058(14) 0.0061(13) -0.0029(15)
S2 0.0516(18) 0.0575(19) 0.0408(16) 0.0059(14) 0.0047(14) 0.0008(15)
O1 0.051(5) 0.067(5) 0.046(4) -0.006(4) -0.009(4) 0.010(4)
O2 0.050(5) 0.034(4) 0.052(4) 0.000(3) 0.010(4) -0.008(3)
O3 0.063(5) 0.068(5) 0.033(4) 0.011(3) 0.008(3) -0.001(4)
O4 0.039(5) 0.066(5) 0.084(5) 0.013(4) 0.010(4) -0.013(4)
O5 0.077(6) 0.048(5) 0.070(5) 0.004(4) 0.017(4) 0.002(4)
O6 0.063(5) 0.075(6) 0.055(5) 0.018(4) -0.012(4) 0.011(4)
N1 0.043(5) 0.041(6) 0.054(6) 0.000(5) -0.001(4) -0.008(5)
N2 0.039(5) 0.045(5) 0.040(5) -0.008(4) 0.002(4) -0.008(4)
C1 0.038(6) 0.040(6) 0.032(5) -0.003(4) 0.005(4) -0.017(5)
C2 0.044(6) 0.043(7) 0.041(6) 0.004(5) 0.012(5) -0.001(5)
C3 0.040(6) 0.044(7) 0.040(6) -0.014(5) 0.003(5) 0.001(5)
C4 0.026(5) 0.057(7) 0.034(6) -0.006(5) -0.005(4) -0.004(5)
C5 0.051(8) 0.062(8) 0.064(7) -0.013(6) 0.012(6) -0.017(6)
C6 0.077(10) 0.045(8) 0.116(11) 0.000(7) -0.020(8) -0.009(7)
C7 0.037(6) 0.060(8) 0.035(6) -0.012(5) 0.009(5) -0.010(6)
C8 0.031(6) 0.052(8) 0.053(7) -0.014(6) -0.010(5) 0.006(5)
C9 0.086(10) 0.059(8) 0.047(7) -0.006(6) 0.000(7) -0.003(7)
C10 0.098(11) 0.072(10) 0.068(9) -0.008(8) -0.010(8) 0.008(8)
C11 0.068(9) 0.081(10) 0.070(9) 0.006(8) -0.005(7) 0.029(7)
C12 0.089(10) 0.067(9) 0.065(9) -0.009(7) -0.007(7) 0.015(8)
C13 0.078(9) 0.077(9) 0.035(6) -0.004(6) -0.005(6) 0.022(7)
C14 0.055(8) 0.043(7) 0.034(6) 0.001(5) 0.013(5) 0.006(6)
C15 0.068(8) 0.060(9) 0.042(6) 0.003(6) 0.008(6) -0.014(7)
C16 0.102(12) 0.052(9) 0.057(8) -0.001(6) 0.021(8) 0.009(8)
C17 0.063(9) 0.052(9) 0.055(7) -0.005(6) 0.001(6) 0.000(7)
C18 0.055(8) 0.084(10) 0.052(7) -0.020(6) 0.000(6) 0.007(8)
C19 0.071(9) 0.062(8) 0.035(6) -0.008(5) 0.014(6) 0.007(7)
C20 0.150(15) 0.066(10) 0.124(13) -0.024(8) 0.012(11) 0.039(10)
C21 0.044(6) 0.052(7) 0.024(5) 0.004(5) -0.003(5) -0.006(5)
C22 0.033(7) 0.099(10) 0.056(8) 0.008(7) -0.009(6) 0.001(6)
C23 0.088(11) 0.103(11) 0.037(7) -0.012(6) 0.013(7) -0.014(9)
C24 0.053(8) 0.069(9) 0.054(8) -0.006(6) 0.011(6) -0.003(6)
C25 0.035(7) 0.094(10) 0.064(8) 0.018(7) -0.011(6) -0.011(6)
C26 0.052(8) 0.070(8) 0.040(6) -0.003(5) 0.006(6) -0.009(6)
C27 0.086(11) 0.154(14) 0.086(10) -0.041(9) 0.044(9) 0.015(9)

loop_
_atom_type_symbol
_atom_type_description
_atom_type_scat_dispersion_real
_atom_type_scat_dispersion_imag
_atom_type_scat_source
C C 0.0033 0.0016 'International Tables Vol C Tables 4.2.6.8 and 6.1.1.4'
H H 0.0000 0.0000 'International Tables Vol C Tables 4.2.6.8 and 6.1.1.4'
N N 0.0061 0.0033 'International Tables Vol C Tables 4.2.6.8 and 6.1.1.4'
O O 0.0106 0.0060 'International Tables Vol C Tables 4.2.6.8 and 6.1.1.4'
S S 0.1246 0.1234 'International Tables Vol C Tables 4.2.6.8 and 6.1.1.4'
Br Br -0.2901 2.4595 'International Tables Vol C Tables 4.2.6.8 and 6.1.1.4'

loop_
_geom_angle_atom_site_label_1
_geom_angle_atom_site_label_2
_geom_angle_atom_site_label_3
_geom_angle
O4 S1 O3 118.6(4)
O4 S1 N1 109.1(4)
O3 S1 N1 105.4(4)
O4 S1 C14 108.2(5)
O3 S1 C14 106.7(4)
N1 S1 C14 108.5(5)
O6 S2 O5 118.4(5)
O6 S2 N2 105.1(4)
O5 S2 N2 114.1(4)
O6 S2 C21 107.9(4)
O5 S2 C21 108.9(5)
N2 S2 C21 100.8(4)
C4 O2 C5 119.6(7)
C2 N1 S1 124.5(7)
C2 N1 H1 97(6)
S1 N1 H1 138(6)
C4 N2 S2 125.8(7)
C2 C1 C7 110.2(7)
C2 C1 Br1 109.2(6)
C7 C1 Br1 105.4(6)
C2 C1 Br2 109.3(6)
C7 C1 Br2 111.0(6)
Br1 C1 Br2 111.8(4)
N1 C2 C1 109.8(7)
N1 C2 C3 115.3(8)
C1 C2 C3 110.8(7)
N1 C2 H2 106.8
C1 C2 H2 106.8
C3 C2 H2 106.8
C4 C3 C2 115.0(8)
C4 C3 Br3 104.5(6)
C2 C3 Br3 113.7(6)
C4 C3 H3 107.8
C2 C3 H3 107.8
Br3 C3 H3 107.8
N2 C4 O2 119.5(8)
N2 C4 C3 131.0(10)
O2 C4 C3 109.4(8)
O2 C5 C6 107.4(9)
O2 C5 H5A 110.2
C6 C5 H5A 110.2
O2 C5 H5B 110.2
C6 C5 H5B 110.2
H5A C5 H5B 108.5
C5 C6 H6A 109.5
C5 C6 H6B 109.5
H6A C6 H6B 109.5
C5 C6 H6C 109.5
H6A C6 H6C 109.5
H6B C6 H6C 109.5
O1 C7 C8 121.6(10)
O1 C7 C1 116.6(9)
C8 C7 C1 121.8(8)
C13 C8 C9 117.0(10)
C13 C8 C7 127.0(10)
C9 C8 C7 115.9(9)
C8 C9 C10 119.5(11)
C8 C9 H9 120.3
C10 C9 H9 120.3
C11 C10 C9 121.9(12)
C11 C10 H10 119.0
C9 C10 H10 119.0
C10 C11 C12 120.7(12)
C10 C11 H11 119.6
C12 C11 H11 119.6
C13 C12 C11 116.6(11)
C13 C12 H12 121.7
C11 C12 H12 121.7
C8 C13 C12 124.2(10)
C8 C13 H13 117.9
C12 C13 H13 117.9
C15 C14 C19 121.3(10)
C15 C14 S1 119.5(9)
C19 C14 S1 118.6(8)
C14 C15 C16 119.4(11)
C14 C15 H15 120.3
C16 C15 H15 120.3
C17 C16 C15 121.0(11)
C17 C16 H16 119.5
C15 C16 H16 119.5
C18 C17 C16 116.8(11)
C18 C17 C20 121.6(12)
C16 C17 C20 121.6(12)
C17 C18 C19 123.9(12)
C17 C18 H18 118.0
C19 C18 H18 118.0
C18 C19 C14 117.5(10)
C18 C19 H19 121.2
C14 C19 H19 121.2
C17 C20 H20A 109.5
C17 C20 H20B 109.5
H20A C20 H20B 109.5
C17 C20 H20C 109.5
H20A C20 H20C 109.5
H20B C20 H20C 109.5
C22 C21 C26 119.5(9)
C22 C21 S2 120.7(8)
C26 C21 S2 119.8(7)
C23 C22 C21 119.4(10)
C23 C22 H22 120.3
C21 C22 H22 120.3
C22 C23 C24 123.1(10)
C22 C23 H23 118.4
C24 C23 H23 118.4
C25 C24 C23 116.5(10)
C25 C24 C27 121.0(11)
C23 C24 C27 122.4(11)
C26 C25 C24 120.7(10)
C26 C25 H25 119.7
C24 C25 H25 119.7
C25 C26 C21 120.5(9)
C25 C26 H26 119.7
C21 C26 H26 119.7
C24 C27 H27A 109.5
C24 C27 H27B 109.5
H27A C27 H27B 109.5
C24 C27 H27C 109.5
H27A C27 H27C 109.5
H27B C27 H27C 109.5

loop_
_geom_bond_atom_site_label_1
_geom_bond_atom_site_label_2
_geom_bond_distance
Br1 C1 1.946(8)
Br2 C1 1.953(8)
Br3 C3 1.982(9)
S1 O4 1.432(7)
S1 O3 1.442(6)
S1 N1 1.606(9)
S1 C14 1.766(10)
S2 O6 1.444(7)
S2 O5 1.445(7)
S2 N2 1.640(8)
S2 C21 1.754(10)
O1 C7 1.218(10)
O2 C4 1.340(10)
O2 C5 1.457(11)
N1 C2 1.479(12)
N1 H1 0.86(2)
N2 C4 1.276(10)
C1 C2 1.538(12)
C1 C7 1.555(13)
C2 C3 1.541(11)
C2 H2 0.9800
C3 C4 1.505(12)
C3 H3 0.9800
C5 C6 1.461(13)
C5 H5A 0.9700
C5 H5B 0.9700
C6 H6A 0.9600
C6 H6B 0.9600
C6 H6C 0.9600
C7 C8 1.475(13)
C8 C13 1.350(13)
C8 C9 1.407(13)
C9 C10 1.407(15)
C9 H9 0.9300
C10 C11 1.307(14)
C10 H10 0.9300
C11 C12 1.419(15)
C11 H11 0.9300
C12 C13 1.396(14)
C12 H12 0.9300
C13 H13 0.9300
C14 C15 1.350(13)
C14 C19 1.404(14)
C15 C16 1.422(15)
C15 H15 0.9300
C16 C17 1.395(16)
C16 H16 0.9300
C17 C18 1.374(14)
C17 C20 1.516(16)
C18 C19 1.386(14)
C18 H18 0.9300
C19 H19 0.9300
C20 H20A 0.9600
C20 H20B 0.9600
C20 H20C 0.9600
C21 C22 1.400(13)
C21 C26 1.400(12)
C22 C23 1.346(14)
C22 H22 0.9300
C23 C24 1.416(15)
C23 H23 0.9300
C24 C25 1.412(14)
C24 C27 1.514(14)
C25 C26 1.377(14)
C25 H25 0.9300
C26 H26 0.9300
C27 H27A 0.9600
C27 H27B 0.9600
C27 H27C 0.9600

loop_
_geom_hbond_atom_site_label_D
_geom_hbond_atom_site_label_H
_geom_hbond_atom_site_label_A
_geom_hbond_distance_DH
_geom_hbond_distance_HA
_geom_hbond_distance_DA
_geom_hbond_angle_DHA
_geom_hbond_site_symmetry_A
N1 H1 Br2 0.86(2) 2.60(7) 3.205(9) 129(8) .
N1 H1 O3 0.86(2) 2.36(7) 2.987(11) 130(8) 3

loop_
_geom_torsion_atom_site_label_1
_geom_torsion_atom_site_label_2
_geom_torsion_atom_site_label_3
_geom_torsion_atom_site_label_4
_geom_torsion
O4 S1 N1 C2 16.6(9)
O3 S1 N1 C2 145.0(7)
C14 S1 N1 C2 -101.1(8)
O6 S2 N2 C4 133.9(8)
O5 S2 N2 C4 2.5(10)
C21 S2 N2 C4 -114.0(9)
S1 N1 C2 C1 -114.6(8)
S1 N1 C2 C3 119.5(8)
C7 C1 C2 N1 174.0(7)
Br1 C1 C2 N1 58.7(8)
Br2 C1 C2 N1 -63.8(8)
C7 C1 C2 C3 -57.5(10)
Br1 C1 C2 C3 -172.8(6)
Br2 C1 C2 C3 64.7(8)
N1 C2 C3 C4 -117.0(9)
C1 C2 C3 C4 117.6(9)
N1 C2 C3 Br3 3.5(10)
C1 C2 C3 Br3 -121.9(7)
S2 N2 C4 O2 179.3(6)
S2 N2 C4 C3 -4.8(15)
C5 O2 C4 N2 2.3(13)
C5 O2 C4 C3 -174.4(8)
C2 C3 C4 N2 -143.0(10)
Br3 C3 C4 N2 91.6(11)
C2 C3 C4 O2 33.2(11)
Br3 C3 C4 O2 -92.2(7)
C4 O2 C5 C6 179.0(9)
C2 C1 C7 O1 -10.9(11)
Br1 C1 C7 O1 106.7(8)
Br2 C1 C7 O1 -132.1(8)
C2 C1 C7 C8 167.9(8)
Br1 C1 C7 C8 -74.4(9)
Br2 C1 C7 C8 46.7(10)
O1 C7 C8 C13 -155.5(10)
C1 C7 C8 C13 25.8(15)
O1 C7 C8 C9 22.8(14)
C1 C7 C8 C9 -156.0(9)
C13 C8 C9 C10 -2.1(16)
C7 C8 C9 C10 179.5(10)
C8 C9 C10 C11 2.4(19)
C9 C10 C11 C12 -1(2)
C10 C11 C12 C13 -0.1(19)
C9 C8 C13 C12 0.9(17)
C7 C8 C13 C12 179.1(11)
C11 C12 C13 C8 0.2(19)
O4 S1 C14 C15 15.3(9)
O3 S1 C14 C15 -113.4(8)
N1 S1 C14 C15 133.5(8)
O4 S1 C14 C19 -173.2(7)
O3 S1 C14 C19 58.1(8)
N1 S1 C14 C19 -55.0(9)
C19 C14 C15 C16 1.3(14)
S1 C14 C15 C16 172.6(7)
C14 C15 C16 C17 -1.4(15)
C15 C16 C17 C18 1.9(16)
C15 C16 C17 C20 -179.3(10)
C16 C17 C18 C19 -2.6(16)
C20 C17 C18 C19 178.6(10)
C17 C18 C19 C14 2.5(15)
C15 C14 C19 C18 -1.8(14)
S1 C14 C19 C18 -173.1(7)
O6 S2 C21 C22 21.9(9)
O5 S2 C21 C22 151.6(8)
N2 S2 C21 C22 -88.0(9)
O6 S2 C21 C26 -156.8(8)
O5 S2 C21 C26 -27.1(9)
N2 S2 C21 C26 93.2(8)
C26 C21 C22 C23 2.4(16)
S2 C21 C22 C23 -176.3(9)
C21 C22 C23 C24 -5.1(18)
C22 C23 C24 C25 6.5(17)
C22 C23 C24 C27 -177.6(12)
C23 C24 C25 C26 -5.3(16)
C27 C24 C25 C26 178.8(11)
C24 C25 C26 C21 3.0(16)
C22 C21 C26 C25 -1.4(15)
S2 C21 C26 C25 177.3(8)
